data_4078213
loop_
_publ_author_name
'Cui, Fengjuan'
'Yang, Peiju'
'Huang, Xiaojuan'
'Yang, Xiao-Juan'
'Wu, Biao'

_publ_section_title
;
 Homometallic Silver(I) Complexes of a Heterotopic NHC-Bridged
 Bis-Bipyridine Ligand
;
_journal_issue 9
_journal_name_full Organometallics
_journal_page_first 3512
_journal_paper_doi 10.1021/om201226s
_journal_volume 31
_journal_year 2012
_chemical_formula_sum 'C58 H52 Ag3 F18 N16 P3'
_chemical_formula_weight 1731.68
_chemical_name_systematic
; 
 ? 
;
_space_group_IT_number 2
_symmetry_cell_setting triclinic
_symmetry_space_group_name_Hall '-P 1'
_symmetry_space_group_name_H-M 'P -1'
_atom_sites_solution_hydrogens geom
_atom_sites_solution_primary direct
_atom_sites_solution_secondary difmap
_audit_creation_method SHELXL-97
_cell_angle_alpha 107.576(2)
_cell_angle_beta 95.772(2)
_cell_angle_gamma 105.009(2)
_cell_formula_units_Z 1
_cell_length_a 11.265(2)
_cell_length_b 11.398(2)
_cell_length_c 13.912(3)
_cell_measurement_reflns_used 4857
_cell_measurement_temperature 173(2)
_cell_measurement_theta_max 25.06
_cell_measurement_theta_min 2.22
_cell_volume 1613.5(5)
_computing_cell_refinement 'Bruker SMART'
_computing_data_collection 'Bruker SMART APEX II'
_computing_data_reduction 'Bruker SAINT'
_computing_structure_refinement 'SHELXL-97 (Sheldrick, 2008)'
_computing_structure_solution 'SHELXS-97 (Sheldrick, 2008)'
_diffrn_ambient_temperature 173(2)
_diffrn_measured_fraction_theta_full 0.972
_diffrn_measured_fraction_theta_max 0.972
_diffrn_measurement_device_type 'Bruker APEX II area detector'
_diffrn_measurement_method '\w scans'
_diffrn_radiation_monochromator graphite
_diffrn_radiation_source 'fine-focus sealed tube'
_diffrn_radiation_type MoK\a
_diffrn_radiation_wavelength 0.71073
_diffrn_reflns_av_R_equivalents 0.0248
_diffrn_reflns_av_sigmaI/netI 0.0423
_diffrn_reflns_limit_h_max 13
_diffrn_reflns_limit_h_min -13
_diffrn_reflns_limit_k_max 13
_diffrn_reflns_limit_k_min -13
_diffrn_reflns_limit_l_max 14
_diffrn_reflns_limit_l_min -16
_diffrn_reflns_number 10146
_diffrn_reflns_theta_full 25.11
_diffrn_reflns_theta_max 25.11
_diffrn_reflns_theta_min 1.91
_exptl_absorpt_coefficient_mu 1.082
_exptl_absorpt_correction_T_max 0.7738
_exptl_absorpt_correction_T_min 0.7374
_exptl_absorpt_correction_type multi-scan
_exptl_absorpt_process_details SADABS
_exptl_crystal_colour light-yellow
_exptl_crystal_density_diffrn 1.782
_exptl_crystal_density_method 'not measured'
_exptl_crystal_description block
_exptl_crystal_F_000 860
_exptl_crystal_size_max 0.30
_exptl_crystal_size_mid 0.25
_exptl_crystal_size_min 0.25
_refine_diff_density_max 1.169
_refine_diff_density_min -1.000
_refine_diff_density_rms 0.135
_refine_ls_extinction_method none
_refine_ls_goodness_of_fit_ref 1.012
_refine_ls_hydrogen_treatment constr
_refine_ls_matrix_type full
_refine_ls_number_parameters 447
_refine_ls_number_reflns 5599
_refine_ls_number_restraints 8
_refine_ls_restrained_S_all 1.018
_refine_ls_R_factor_all 0.0757
_refine_ls_R_factor_gt 0.0617
_refine_ls_shift/su_max 0.001
_refine_ls_shift/su_mean 0.000
_refine_ls_structure_factor_coef Fsqd
_refine_ls_weighting_details 'calc w=1/[\s^2^(Fo^2^)+(0.1222P)^2^+4.7537P] where P=(Fo^2^+2Fc^2^)/3'
_refine_ls_weighting_scheme calc
_refine_ls_wR_factor_gt 0.1873
_refine_ls_wR_factor_ref 0.2010
_reflns_number_gt 4367
_reflns_number_total 5599
_reflns_threshold_expression >2sigma(I)
_cod_data_source_file om201226s_si_002.cif
_cod_data_source_block L2Ag3(PF6)3
_cod_depositor_comments
;
The following automatic conversions were performed:

'_symmetry_cell_setting' value 'Triclinic' changed to 'triclinic'
according to /home/saulius/struct/CIF-dictionaries/cif_core.dic
dictionary named 'cif_core.dic' version 2.4.1 from
2010-06-29.

'_exptl_absorpt_correction_type' value 'Multi-scan'
changed to 'multi-scan' according to
/home/saulius/struct/CIF-dictionaries/cif_core.dic dictionary named
'cif_core.dic' version 2.4.1 from 2010-06-29.

Automatic conversion script
Id: cif_fix_values 1715 2011-07-08 13:25:40Z adriana 
;
_cod_original_sg_symbol_H-M P-1
_cod_database_code 4078213

loop_
_symmetry_equiv_pos_as_xyz
'x, y, z'
'-x, -y, -z'

loop_
_atom_site_label
_atom_site_type_symbol
_atom_site_fract_x
_atom_site_fract_y
_atom_site_fract_z
_atom_site_U_iso_or_equiv
_atom_site_adp_type
_atom_site_occupancy
_atom_site_symmetry_multiplicity
_atom_site_calc_flag
_atom_site_refinement_flags
Ag1 Ag 0.31032(5) 0.27324(5) 0.84326(4) 0.0492(2) Uani 1 1 d .
Ag2 Ag 1.0000 1.0000 1.0000 0.0694(3) Uani 1 2 d S
F1 F 0.6020(6) 0.3100(6) 0.8497(6) 0.112(2) Uani 1 1 d .
F2 F 0.5631(5) 0.1092(6) 0.8511(5) 0.0948(18) Uani 1 1 d .
F3 F 0.7575(6) 0.2488(7) 0.9029(5) 0.1014(19) Uani 1 1 d .
F4 F 0.7106(7) 0.0806(7) 0.7573(6) 0.122(3) Uani 1 1 d .
F5 F 0.7453(7) 0.2824(7) 0.7550(5) 0.107(2) Uani 1 1 d .
F6 F 0.5504(7) 0.1452(9) 0.7015(6) 0.134(3) Uani 1 1 d .
F7 F 0.9834(7) 1.1310(7) 0.4944(5) 0.110(2) Uani 1 1 d .
F8 F 1.0748(6) 0.9928(6) 0.4080(4) 0.0904(17) Uani 1 1 d .
F9 F 0.8738(6) 0.9216(7) 0.4173(5) 0.107(2) Uani 1 1 d .
P1 P 0.6511(2) 0.1917(2) 0.7985(2) 0.0671(6) Uani 1 1 d .
P2 P 1.0000 1.0000 0.5000 0.0603(7) Uani 1 2 d S
N1 N 0.2735(6) 0.0627(5) 0.8419(5) 0.0528(15) Uani 1 1 d .
N2 N 0.3793(5) 0.2790(5) 1.0065(4) 0.0380(11) Uani 1 1 d .
N3 N 0.6573(5) 0.5517(5) 1.2952(4) 0.0431(12) Uani 1 1 d .
N4 N 0.8461(5) 0.6117(5) 1.2762(4) 0.0489(13) Uani 1 1 d .
N5 N 0.9599(6) 0.8038(6) 1.0288(5) 0.0551(15) Uani 1 1 d .
N6 N 0.9072(10) 0.8277(8) 0.8430(6) 0.105(3) Uani 1 1 d .
N7 N 0.8645(13) 0.3655(13) 0.5080(11) 0.130(4) Uani 1 1 d D
N8 N 0.5242(16) 0.3407(16) 0.4704(9) 0.177(7) Uani 1 1 d D
C1 C 0.2232(10) -0.0418(8) 0.7582(7) 0.075(3) Uani 1 1 d .
H1 H 0.1971 -0.0302 0.6955 0.090 Uiso 1 1 calc R
C2 C 0.2073(11) -0.1659(8) 0.7582(7) 0.087(3) Uani 1 1 d .
H2 H 0.1699 -0.2385 0.6975 0.104 Uiso 1 1 calc R
C3 C 0.2470(10) -0.1809(8) 0.8485(7) 0.078(3) Uani 1 1 d .
H3 H 0.2408 -0.2646 0.8511 0.093 Uiso 1 1 calc R
C4 C 0.2953(8) -0.0756(7) 0.9342(6) 0.064(2) Uani 1 1 d .
H4 H 0.3207 -0.0854 0.9977 0.077 Uiso 1 1 calc R
C5 C 0.3079(6) 0.0457(6) 0.9298(5) 0.0445(15) Uani 1 1 d .
C6 C 0.3633(5) 0.1650(6) 1.0212(5) 0.0379(13) Uani 1 1 d .
C7 C 0.3961(7) 0.1611(7) 1.1188(5) 0.0550(18) Uani 1 1 d .
H7 H 0.3841 0.0803 1.1288 0.066 Uiso 1 1 calc R
C8 C 0.4460(7) 0.2744(7) 1.2013(5) 0.0565(18) Uani 1 1 d .
H8 H 0.4687 0.2718 1.2681 0.068 Uiso 1 1 calc R
C9 C 0.4630(6) 0.3921(7) 1.1866(5) 0.0449(15) Uani 1 1 d .
C10 C 0.4267(6) 0.3885(6) 1.0875(5) 0.0418(14) Uani 1 1 d .
H10 H 0.4359 0.4682 1.0761 0.050 Uiso 1 1 calc R
C11 C 0.5202(6) 0.5172(7) 1.2747(5) 0.0492(16) Uani 1 1 d .
H11A H 0.4947 0.5868 1.2582 0.059 Uiso 1 1 calc R
H11B H 0.4887 0.5089 1.3370 0.059 Uiso 1 1 calc R
C12 C 0.7245(7) 0.5032(7) 1.3534(5) 0.0537(18) Uani 1 1 d .
H12 H 0.6924 0.4524 1.3934 0.064 Uiso 1 1 calc R
C13 C 0.8450(7) 0.5420(7) 1.3427(6) 0.0554(19) Uani 1 1 d .
H13 H 0.9145 0.5251 1.3742 0.066 Uiso 1 1 calc R
C14 C 0.7323(6) 0.6210(6) 1.2476(5) 0.0430(14) Uani 1 1 d .
C15 C 0.9626(7) 0.6758(7) 1.2481(6) 0.0572(19) Uani 1 1 d .
H15A H 1.0251 0.6304 1.2553 0.069 Uiso 1 1 calc R
H15B H 0.9974 0.7659 1.2962 0.069 Uiso 1 1 calc R
C16 C 0.9414(7) 0.6768(7) 1.1410(6) 0.0527(17) Uani 1 1 d .
C17 C 0.8878(7) 0.5660(7) 1.0565(6) 0.0564(18) Uani 1 1 d .
H17 H 0.8624 0.4842 1.0653 0.068 Uiso 1 1 calc R
C18 C 0.8711(7) 0.5743(8) 0.9589(6) 0.0551(18) Uani 1 1 d .
H18 H 0.8356 0.4983 0.9004 0.066 Uiso 1 1 calc R
C19 C 0.9064(6) 0.6933(7) 0.9476(6) 0.0515(17) Uani 1 1 d .
C20 C 0.9741(7) 0.7922(8) 1.1223(6) 0.0581(19) Uani 1 1 d .
H20 H 1.0092 0.8692 1.1800 0.070 Uiso 1 1 calc R
C21 C 0.8865(7) 0.7099(9) 0.8441(6) 0.0589(19) Uani 1 1 d .
C22 C 0.8417(11) 0.6025(11) 0.7554(7) 0.087(3) Uani 1 1 d .
H22 H 0.8238 0.5180 0.7590 0.105 Uiso 1 1 calc R
C23 C 0.8235(12) 0.6199(13) 0.6615(8) 0.096(3) Uani 1 1 d .
H23 H 0.7911 0.5474 0.6000 0.115 Uiso 1 1 calc R
C24 C 0.8521(11) 0.7408(12) 0.6580(8) 0.101(4) Uani 1 1 d .
H24 H 0.8492 0.7563 0.5945 0.122 Uiso 1 1 calc R
C25 C 0.8850(15) 0.8386(14) 0.7487(11) 0.129(5) Uani 1 1 d U
H25 H 0.8934 0.9228 0.7466 0.155 Uiso 1 1 calc R
C26 C 0.7043(16) 0.1486(16) 0.4983(15) 0.146(6) Uani 1 1 d .
H26A H 0.6476 0.1122 0.4312 0.219 Uiso 1 1 calc R
H26B H 0.6556 0.1619 0.5529 0.219 Uiso 1 1 calc R
H26C H 0.7507 0.0887 0.5050 0.219 Uiso 1 1 calc R
C27 C 0.7947(15) 0.2752(14) 0.5071(11) 0.105(4) Uani 1 1 d D
C28 C 0.3796(14) 0.1480(17) 0.5014(13) 0.154(7) Uani 1 1 d .
H28A H 0.3914 0.1629 0.5753 0.231 Uiso 1 1 calc R
H28B H 0.4020 0.0705 0.4663 0.231 Uiso 1 1 calc R
H28C H 0.2918 0.1357 0.4745 0.231 Uiso 1 1 calc R
C29 C 0.4586(14) 0.2578(15) 0.4836(9) 0.114(4) Uani 1 1 d D

loop_
_atom_site_aniso_label
_atom_site_aniso_U_11
_atom_site_aniso_U_22
_atom_site_aniso_U_33
_atom_site_aniso_U_23
_atom_site_aniso_U_13
_atom_site_aniso_U_12
Ag1 0.0583(4) 0.0482(3) 0.0456(3) 0.0256(2) -0.0036(2) 0.0176(2)
Ag2 0.0717(6) 0.0605(5) 0.0684(6) 0.0383(5) -0.0017(4) -0.0061(4)
F1 0.124(5) 0.101(4) 0.160(7) 0.067(5) 0.063(5) 0.074(4)
F2 0.093(4) 0.106(4) 0.129(5) 0.086(4) 0.042(4) 0.042(3)
F3 0.108(4) 0.121(5) 0.095(5) 0.057(4) 0.018(4) 0.044(4)
F4 0.132(5) 0.097(4) 0.158(7) 0.033(4) 0.066(5) 0.067(4)
F5 0.123(5) 0.108(4) 0.097(4) 0.059(4) 0.041(4) 0.011(4)
F6 0.125(6) 0.160(7) 0.101(5) 0.075(5) -0.008(4) -0.008(5)
F7 0.161(6) 0.123(5) 0.088(5) 0.052(4) 0.049(4) 0.083(5)
F8 0.123(5) 0.101(4) 0.057(3) 0.031(3) 0.041(3) 0.037(4)
F9 0.088(4) 0.146(6) 0.065(4) 0.012(4) -0.004(3) 0.031(4)
P1 0.0752(14) 0.0719(14) 0.0887(17) 0.0550(13) 0.0360(12) 0.0394(11)
P2 0.0669(17) 0.091(2) 0.0321(13) 0.0233(14) 0.0096(12) 0.0357(16)
N1 0.067(4) 0.039(3) 0.045(3) 0.015(3) -0.010(3) 0.010(3)
N2 0.042(3) 0.039(3) 0.038(3) 0.020(2) 0.001(2) 0.016(2)
N3 0.056(3) 0.037(3) 0.034(3) 0.014(2) -0.008(2) 0.016(2)
N4 0.051(3) 0.046(3) 0.043(3) 0.017(3) -0.010(2) 0.008(2)
N5 0.062(4) 0.059(4) 0.047(4) 0.023(3) 0.001(3) 0.021(3)
N6 0.133(8) 0.083(5) 0.064(5) 0.044(4) -0.017(5) -0.035(5)
N7 0.141(11) 0.107(9) 0.124(10) 0.021(8) -0.021(8) 0.046(8)
N8 0.212(15) 0.195(14) 0.057(6) 0.044(8) 0.018(8) -0.046(12)
C1 0.112(7) 0.047(4) 0.050(5) 0.016(4) -0.021(4) 0.014(4)
C2 0.135(9) 0.046(4) 0.053(5) 0.008(4) -0.011(5) 0.006(5)
C3 0.122(8) 0.040(4) 0.066(6) 0.026(4) 0.002(5) 0.012(4)
C4 0.090(6) 0.045(4) 0.052(5) 0.023(4) 0.004(4) 0.009(4)
C5 0.047(3) 0.041(3) 0.044(4) 0.020(3) -0.001(3) 0.009(3)
C6 0.036(3) 0.040(3) 0.041(3) 0.021(3) 0.001(2) 0.012(3)
C7 0.078(5) 0.040(3) 0.044(4) 0.023(3) -0.003(3) 0.008(3)
C8 0.075(5) 0.054(4) 0.037(4) 0.024(3) -0.003(3) 0.010(4)
C9 0.045(3) 0.052(4) 0.038(4) 0.019(3) 0.000(3) 0.014(3)
C10 0.051(4) 0.039(3) 0.037(3) 0.016(3) 0.002(3) 0.014(3)
C11 0.051(4) 0.054(4) 0.037(4) 0.012(3) 0.001(3) 0.013(3)
C12 0.064(4) 0.043(4) 0.042(4) 0.019(3) -0.014(3) -0.001(3)
C13 0.063(4) 0.047(4) 0.051(4) 0.022(3) -0.016(3) 0.012(3)
C14 0.057(4) 0.033(3) 0.032(3) 0.009(3) -0.008(3) 0.012(3)
C15 0.054(4) 0.054(4) 0.055(4) 0.023(3) -0.012(3) 0.005(3)
C16 0.053(4) 0.056(4) 0.047(4) 0.019(3) -0.003(3) 0.017(3)
C17 0.072(5) 0.048(4) 0.058(5) 0.022(4) 0.008(4) 0.031(4)
C18 0.062(4) 0.061(4) 0.049(4) 0.019(4) 0.012(3) 0.030(4)
C19 0.043(4) 0.064(4) 0.054(4) 0.025(4) 0.008(3) 0.022(3)
C20 0.065(5) 0.055(4) 0.047(4) 0.020(3) -0.006(3) 0.009(4)
C21 0.051(4) 0.081(5) 0.051(4) 0.032(4) 0.009(3) 0.019(4)
C22 0.133(9) 0.090(7) 0.053(5) 0.025(5) 0.011(5) 0.059(7)
C23 0.129(9) 0.112(9) 0.053(6) 0.027(6) 0.002(6) 0.054(8)
C24 0.109(8) 0.116(9) 0.054(6) 0.039(6) -0.002(5) -0.013(7)
C25 0.168(9) 0.104(7) 0.101(7) 0.072(6) -0.003(6) -0.015(6)
C26 0.162(14) 0.135(13) 0.164(16) 0.070(12) 0.047(12) 0.055(12)
C27 0.135(12) 0.099(9) 0.103(9) 0.045(8) 0.032(8) 0.055(9)
C28 0.109(11) 0.162(15) 0.136(14) 0.040(11) -0.034(9) -0.017(10)
C29 0.121(10) 0.138(12) 0.055(7) 0.025(7) 0.001(6) 0.007(9)

loop_
_atom_type_symbol
_atom_type_description
_atom_type_scat_dispersion_real
_atom_type_scat_dispersion_imag
_atom_type_scat_source
C C 0.0033 0.0016 'International Tables Vol C Tables 4.2.6.8 and 6.1.1.4'
H H 0.0000 0.0000 'International Tables Vol C Tables 4.2.6.8 and 6.1.1.4'
Ag Ag -0.8971 1.1015 'International Tables Vol C Tables 4.2.6.8 and 6.1.1.4'
F F 0.0171 0.0103 'International Tables Vol C Tables 4.2.6.8 and 6.1.1.4'
N N 0.0061 0.0033 'International Tables Vol C Tables 4.2.6.8 and 6.1.1.4'
P P 0.1023 0.0942 'International Tables Vol C Tables 4.2.6.8 and 6.1.1.4'

loop_
_geom_angle_atom_site_label_1
_geom_angle_atom_site_label_2
_geom_angle_atom_site_label_3
_geom_angle
_geom_angle_site_symmetry_1
_geom_angle_site_symmetry_3
C14 Ag1 N2 146.0(2) 2_667 .
C14 Ag1 N1 141.5(2) 2_667 .
N2 Ag1 N1 71.32(19) . .
N5 Ag2 N5 180.0(3) . 2_777
N5 Ag2 N6 70.3(2) . .
N5 Ag2 N6 109.7(2) 2_777 .
N5 Ag2 N6 109.7(2) . 2_777
N5 Ag2 N6 70.3(2) 2_777 2_777
N6 Ag2 N6 180.0(6) . 2_777
F6 P1 F4 94.3(5) . .
F6 P1 F2 92.3(4) . .
F4 P1 F2 91.1(4) . .
F6 P1 F5 92.0(4) . .
F4 P1 F5 90.8(4) . .
F2 P1 F5 175.2(4) . .
F6 P1 F1 91.4(5) . .
F4 P1 F1 174.3(5) . .
F2 P1 F1 89.4(4) . .
F5 P1 F1 88.4(4) . .
F6 P1 F3 176.9(5) . .
F4 P1 F3 88.5(4) . .
F2 P1 F3 89.0(4) . .
F5 P1 F3 86.7(4) . .
F1 P1 F3 85.8(4) . .
F7 P2 F7 179.999(4) . 2_776
F7 P2 F9 90.2(4) . .
F7 P2 F9 89.8(4) 2_776 .
F7 P2 F9 89.8(4) . 2_776
F7 P2 F9 90.2(4) 2_776 2_776
F9 P2 F9 179.999(2) . 2_776
F7 P2 F8 91.1(3) . 2_776
F7 P2 F8 88.9(3) 2_776 2_776
F9 P2 F8 91.2(3) . 2_776
F9 P2 F8 88.8(3) 2_776 2_776
F7 P2 F8 88.9(3) . .
F7 P2 F8 91.1(3) 2_776 .
F9 P2 F8 88.8(3) . .
F9 P2 F8 91.2(3) 2_776 .
F8 P2 F8 179.999(2) 2_776 .
C5 N1 C1 118.2(6) . .
C5 N1 Ag1 117.7(4) . .
C1 N1 Ag1 124.1(5) . .
C10 N2 C6 119.1(5) . .
C10 N2 Ag1 123.6(4) . .
C6 N2 Ag1 117.2(4) . .
C14 N3 C12 111.6(6) . .
C14 N3 C11 123.8(5) . .
C12 N3 C11 124.0(6) . .
C14 N4 C13 112.2(6) . .
C14 N4 C15 124.9(6) . .
C13 N4 C15 122.7(6) . .
C20 N5 C19 116.7(7) . .
C20 N5 Ag2 124.4(5) . .
C19 N5 Ag2 118.5(5) . .
C21 N6 C25 115.7(10) . .
C21 N6 Ag2 117.7(6) . .
C25 N6 Ag2 126.2(8) . .
N1 C1 C2 123.1(8) . .
N1 C1 H1 118.4 . .
C2 C1 H1 118.4 . .
C3 C2 C1 117.8(8) . .
C3 C2 H2 121.1 . .
C1 C2 H2 121.1 . .
C4 C3 C2 119.3(8) . .
C4 C3 H3 120.3 . .
C2 C3 H3 120.3 . .
C3 C4 C5 120.3(7) . .
C3 C4 H4 119.8 . .
C5 C4 H4 119.8 . .
N1 C5 C4 121.2(6) . .
N1 C5 C6 116.3(5) . .
C4 C5 C6 122.5(6) . .
N2 C6 C7 120.3(6) . .
N2 C6 C5 117.4(5) . .
C7 C6 C5 122.3(5) . .
C8 C7 C6 120.1(6) . .
C8 C7 H7 120.0 . .
C6 C7 H7 120.0 . .
C7 C8 C9 119.8(6) . .
C7 C8 H8 120.1 . .
C9 C8 H8 120.1 . .
C8 C9 C10 116.9(6) . .
C8 C9 C11 121.0(6) . .
C10 C9 C11 122.1(6) . .
N2 C10 C9 123.8(6) . .
N2 C10 H10 118.1 . .
C9 C10 H10 118.1 . .
N3 C11 C9 111.0(6) . .
N3 C11 H11A 109.4 . .
C9 C11 H11A 109.4 . .
N3 C11 H11B 109.4 . .
C9 C11 H11B 109.4 . .
H11A C11 H11B 108.0 . .
C13 C12 N3 106.8(6) . .
C13 C12 H12 126.6 . .
N3 C12 H12 126.6 . .
C12 C13 N4 105.8(6) . .
C12 C13 H13 127.1 . .
N4 C13 H13 127.1 . .
N4 C14 N3 103.5(5) . .
N4 C14 Ag1 126.3(5) . 2_667
N3 C14 Ag1 130.1(5) . 2_667
N4 C15 C16 112.4(6) . .
N4 C15 H15A 109.1 . .
C16 C15 H15A 109.1 . .
N4 C15 H15B 109.1 . .
C16 C15 H15B 109.1 . .
H15A C15 H15B 107.9 . .
C20 C16 C17 116.7(7) . .
C20 C16 C15 120.3(7) . .
C17 C16 C15 123.0(7) . .
C16 C17 C18 119.9(7) . .
C16 C17 H17 120.1 . .
C18 C17 H17 120.1 . .
C19 C18 C17 119.4(7) . .
C19 C18 H18 120.3 . .
C17 C18 H18 120.3 . .
N5 C19 C18 122.2(7) . .
N5 C19 C21 115.6(7) . .
C18 C19 C21 122.2(7) . .
N5 C20 C16 125.0(7) . .
N5 C20 H20 117.5 . .
C16 C20 H20 117.5 . .
N6 C21 C22 122.4(8) . .
N6 C21 C19 117.4(8) . .
C22 C21 C19 120.1(8) . .
C21 C22 C23 119.1(10) . .
C21 C22 H22 120.4 . .
C23 C22 H22 120.4 . .
C24 C23 C22 119.4(11) . .
C24 C23 H23 120.3 . .
C22 C23 H23 120.3 . .
C25 C24 C23 116.8(10) . .
C25 C24 H24 121.6 . .
C23 C24 H24 121.6 . .
C24 C25 N6 126.0(12) . .
C24 C25 H25 117.0 . .
N6 C25 H25 117.0 . .
C27 C26 H26A 109.5 . .
C27 C26 H26B 109.5 . .
H26A C26 H26B 109.5 . .
C27 C26 H26C 109.5 . .
H26A C26 H26C 109.5 . .
H26B C26 H26C 109.5 . .
N7 C27 C26 175.4(17) . .
C29 C28 H28A 109.5 . .
C29 C28 H28B 109.5 . .
H28A C28 H28B 109.5 . .
C29 C28 H28C 109.5 . .
H28A C28 H28C 109.5 . .
H28B C28 H28C 109.5 . .
N8 C29 C28 177(2) . .

loop_
_geom_bond_atom_site_label_1
_geom_bond_atom_site_label_2
_geom_bond_distance
_geom_bond_site_symmetry_2
Ag1 C14 2.092(6) 2_667
Ag1 N2 2.301(5) .
Ag1 N1 2.322(6) .
Ag2 N5 2.328(6) .
Ag2 N5 2.328(6) 2_777
Ag2 N6 2.368(9) .
Ag2 N6 2.368(9) 2_777
F1 P1 1.586(6) .
F2 P1 1.575(5) .
F3 P1 1.626(7) .
F4 P1 1.569(6) .
F5 P1 1.582(6) .
F6 P1 1.529(8) .
F7 P2 1.576(6) .
F8 P2 1.595(5) .
F9 P2 1.592(6) .
P2 F7 1.576(6) 2_776
P2 F9 1.592(6) 2_776
P2 F8 1.595(5) 2_776
N1 C5 1.329(9) .
N1 C1 1.333(10) .
N2 C10 1.340(8) .
N2 C6 1.345(7) .
N3 C14 1.364(9) .
N3 C12 1.377(8) .
N3 C11 1.467(9) .
N4 C14 1.345(9) .
N4 C13 1.388(9) .
N4 C15 1.479(10) .
N5 C20 1.346(10) .
N5 C19 1.355(10) .
N6 C21 1.308(12) .
N6 C25 1.358(14) .
N7 C27 1.118(13) .
N8 C29 1.115(13) .
C1 C2 1.379(12) .
C1 H1 0.9500 .
C2 C3 1.365(13) .
C2 H2 0.9500 .
C3 C4 1.351(12) .
C3 H3 0.9500 .
C4 C5 1.374(10) .
C4 H4 0.9500 .
C5 C6 1.487(9) .
C6 C7 1.388(9) .
C7 C8 1.379(10) .
C7 H7 0.9500 .
C8 C9 1.385(10) .
C8 H8 0.9500 .
C9 C10 1.385(9) .
C9 C11 1.503(10) .
C10 H10 0.9500 .
C11 H11A 0.9900 .
C11 H11B 0.9900 .
C12 C13 1.353(11) .
C12 H12 0.9500 .
C13 H13 0.9500 .
C14 Ag1 2.092(6) 2_667
C15 C16 1.488(10) .
C15 H15A 0.9900 .
C15 H15B 0.9900 .
C16 C20 1.381(11) .
C16 C17 1.381(11) .
C17 C18 1.387(11) .
C17 H17 0.9500 .
C18 C19 1.374(11) .
C18 H18 0.9500 .
C19 C21 1.511(10) .
C20 H20 0.9500 .
C21 C22 1.385(13) .
C22 C23 1.383(13) .
C22 H22 0.9500 .
C23 C24 1.349(15) .
C23 H23 0.9500 .
C24 C25 1.347(18) .
C24 H24 0.9500 .
C25 H25 0.9500 .
C26 C27 1.50(2) .
C26 H26A 0.9800 .
C26 H26B 0.9800 .
C26 H26C 0.9800 .
C28 C29 1.44(2) .
C28 H28A 0.9800 .
C28 H28B 0.9800 .
C28 H28C 0.9800 .

loop_
_geom_hbond_atom_site_label_D
_geom_hbond_atom_site_label_H
_geom_hbond_atom_site_label_A
_geom_hbond_distance_DH
_geom_hbond_distance_HA
_geom_hbond_distance_DA
_geom_hbond_angle_DHA
_geom_hbond_site_symmetry_A
C28 H28A F6 0.98 2.47 3.234(18) 134.6 .
C26 H26B F5 0.98 2.68 3.36(2) 127.0 .
C23 H23 N7 0.95 2.47 3.215(18) 134.9 .
C28 H28C F8 0.98 2.46 3.344(15) 149.6 1_445
C26 H26C F7 0.98 2.57 3.206(18) 122.8 1_545
C15 H15A F5 0.99 2.55 3.208(10) 123.4 2_767
C13 H13 N7 0.95 2.60 3.414(14) 143.6 2_767
C12 H12 N8 0.95 2.52 3.401(15) 154.6 1_556
C7 H7 F2 0.95 2.47 3.370(9) 158.2 2_657
C28 H28C F9 0.98 2.59 3.175(18) 118.5 2_666
C1 H1 F9 0.95 2.46 3.360(11) 157.4 2_666

loop_
_geom_torsion_atom_site_label_1
_geom_torsion_atom_site_label_2
_geom_torsion_atom_site_label_3
_geom_torsion_atom_site_label_4
_geom_torsion
_geom_torsion_site_symmetry_1
_geom_torsion_site_symmetry_4
C14 Ag1 N1 C5 -169.2(5) 2_667 .
N2 Ag1 N1 C5 -0.4(5) . .
C14 Ag1 N1 C1 12.6(9) 2_667 .
N2 Ag1 N1 C1 -178.5(8) . .
C14 Ag1 N2 C10 -9.5(7) 2_667 .
N1 Ag1 N2 C10 -177.1(5) . .
C14 Ag1 N2 C6 166.3(5) 2_667 .
N1 Ag1 N2 C6 -1.3(4) . .
N5 Ag2 N5 C20 101(30) 2_777 .
N6 Ag2 N5 C20 -172.8(7) . .
N6 Ag2 N5 C20 7.2(7) 2_777 .
N5 Ag2 N5 C19 -86(30) 2_777 .
N6 Ag2 N5 C19 -0.1(6) . .
N6 Ag2 N5 C19 179.9(6) 2_777 .
N5 Ag2 N6 C21 -4.7(7) . .
N5 Ag2 N6 C21 175.3(7) 2_777 .
N6 Ag2 N6 C21 -56(69) 2_777 .
N5 Ag2 N6 C25 -177.1(14) . .
N5 Ag2 N6 C25 2.9(14) 2_777 .
N6 Ag2 N6 C25 131(69) 2_777 .
C5 N1 C1 C2 -1.1(15) . .
Ag1 N1 C1 C2 177.0(8) . .
N1 C1 C2 C3 -1.0(18) . .
C1 C2 C3 C4 2.5(18) . .
C2 C3 C4 C5 -2.0(16) . .
C1 N1 C5 C4 1.7(12) . .
Ag1 N1 C5 C4 -176.6(6) . .
C1 N1 C5 C6 -179.9(7) . .
Ag1 N1 C5 C6 1.8(8) . .
C3 C4 C5 N1 -0.2(13) . .
C3 C4 C5 C6 -178.4(8) . .
C10 N2 C6 C7 -0.3(9) . .
Ag1 N2 C6 C7 -176.3(5) . .
C10 N2 C6 C5 178.7(6) . .
Ag1 N2 C6 C5 2.7(7) . .
N1 C5 C6 N2 -3.0(9) . .
C4 C5 C6 N2 175.3(7) . .
N1 C5 C6 C7 175.9(7) . .
C4 C5 C6 C7 -5.7(11) . .
N2 C6 C7 C8 -0.4(11) . .
C5 C6 C7 C8 -179.3(7) . .
C6 C7 C8 C9 0.2(12) . .
C7 C8 C9 C10 0.7(11) . .
C7 C8 C9 C11 -178.5(7) . .
C6 N2 C10 C9 1.3(10) . .
Ag1 N2 C10 C9 176.9(5) . .
C8 C9 C10 N2 -1.4(10) . .
C11 C9 C10 N2 177.7(6) . .
C14 N3 C11 C9 87.8(8) . .
C12 N3 C11 C9 -82.8(8) . .
C8 C9 C11 N3 81.8(8) . .
C10 C9 C11 N3 -97.3(7) . .
C14 N3 C12 C13 -0.2(8) . .
C11 N3 C12 C13 171.4(6) . .
N3 C12 C13 N4 -0.9(8) . .
C14 N4 C13 C12 1.8(8) . .
C15 N4 C13 C12 177.3(7) . .
C13 N4 C14 N3 -1.9(7) . .
C15 N4 C14 N3 -177.3(6) . .
C13 N4 C14 Ag1 175.5(5) . 2_667
C15 N4 C14 Ag1 0.1(10) . 2_667
C12 N3 C14 N4 1.2(7) . .
C11 N3 C14 N4 -170.4(6) . .
C12 N3 C14 Ag1 -176.0(5) . 2_667
C11 N3 C14 Ag1 12.4(9) . 2_667
C14 N4 C15 C16 -38.1(10) . .
C13 N4 C15 C16 147.0(7) . .
N4 C15 C16 C20 123.4(8) . .
N4 C15 C16 C17 -55.6(10) . .
C20 C16 C17 C18 1.0(11) . .
C15 C16 C17 C18 -179.9(7) . .
C16 C17 C18 C19 -1.1(11) . .
C20 N5 C19 C18 -1.8(11) . .
Ag2 N5 C19 C18 -175.0(5) . .
C20 N5 C19 C21 177.4(7) . .
Ag2 N5 C19 C21 4.1(8) . .
C17 C18 C19 N5 1.5(11) . .
C17 C18 C19 C21 -177.6(7) . .
C19 N5 C20 C16 1.8(12) . .
Ag2 N5 C20 C16 174.6(6) . .
C17 C16 C20 N5 -1.5(12) . .
C15 C16 C20 N5 179.4(7) . .
C25 N6 C21 C22 -1.7(17) . .
Ag2 N6 C21 C22 -174.9(7) . .
C25 N6 C21 C19 -178.3(11) . .
Ag2 N6 C21 C19 8.5(11) . .
N5 C19 C21 N6 -8.5(11) . .
C18 C19 C21 N6 170.7(8) . .
N5 C19 C21 C22 174.9(8) . .
C18 C19 C21 C22 -5.9(12) . .
N6 C21 C22 C23 3.1(16) . .
C19 C21 C22 C23 179.6(9) . .
C21 C22 C23 C24 1.4(18) . .
C22 C23 C24 C25 -7(2) . .
C23 C24 C25 N6 9(2) . .
C21 N6 C25 C24 -5(2) . .
Ag2 N6 C25 C24 168.0(12) . .
